data_7132072
loop_
_publ_author_name
'Yin, Meijuan'
'Li, Baihan'
'Yi, Zishuo'
'Zhang, Yuchi'
'Xia, Zhiguo'
'Xu, Yan'

_publ_section_title
;
 Crystal-glass phase transition enabling reversible fluorescence switching
 in zero-dimensional antimony halides
;
_journal_name_full 'Chemical Communications'
_journal_paper_doi 10.1039/D3CC03752E
_journal_year 2023
_chemical_formula_sum 'C44 H48 Cl5 P2 Sb'
_chemical_formula_weight 937.76
_space_group_crystal_system monoclinic
_space_group_IT_number 14
_space_group_name_Hall '-P 2ybc'
_space_group_name_H-M_alt 'P 1 21/c 1'
_atom_sites_solution_hydrogens geom
_audit_block_doi 10.5517/ccdc.csd.cc2gqr21
_audit_creation_method SHELXL-2014/7
_audit_update_record
;
2023-08-01 deposited with the CCDC.	2023-08-30 downloaded from the CCDC.
;
_cell_angle_alpha 90
_cell_angle_beta 109.287(16)
_cell_angle_gamma 90
_cell_formula_units_Z 2
_cell_length_a 10.0525(12)
_cell_length_b 16.9015(17)
_cell_length_c 13.739(2)
_cell_measurement_reflns_used 10469
_cell_measurement_temperature 293(2)
_cell_measurement_theta_max 29.279
_cell_measurement_theta_min 3.142
_cell_volume 2203.3(5)
_computing_cell_refinement 'APEX2 (Bruker, 2003-2008)'
_computing_data_collection 'APEX2 (Bruker, 2003-2008)'
_computing_data_reduction 'SAINT (Bruker, 2009)'
_computing_molecular_graphics 'DIAMOND (Brandenburg, 2005)'
_computing_publication_material 'publCIF (Westrip, 2009)'
_computing_structure_refinement 'SHELXL 2018/3 (Sheldrick, 2015)'
_computing_structure_solution 'SHELXT  (Sheldrick, 2015)'
_diffrn_ambient_temperature 293(2)
_diffrn_measured_fraction_theta_full 0.998
_diffrn_measured_fraction_theta_max 0.857
_diffrn_measurement_device_type 'Bruker PHOTON2 CCD'
_diffrn_measurement_method '\f and \w scans'
_diffrn_radiation_type MoK\a
_diffrn_radiation_wavelength 0.71073
_diffrn_reflns_av_R_equivalents 0.0227
_diffrn_reflns_av_unetI/netI 0.0468
_diffrn_reflns_Laue_measured_fraction_full 0.998
_diffrn_reflns_Laue_measured_fraction_max 0.857
_diffrn_reflns_limit_h_max 12
_diffrn_reflns_limit_h_min -10
_diffrn_reflns_limit_k_max 21
_diffrn_reflns_limit_k_min -23
_diffrn_reflns_limit_l_max 11
_diffrn_reflns_limit_l_min -18
_diffrn_reflns_number 10469
_diffrn_reflns_point_group_measured_fraction_full 0.998
_diffrn_reflns_point_group_measured_fraction_max 0.857
_diffrn_reflns_theta_full 29.279
_diffrn_reflns_theta_max 29.279
_diffrn_reflns_theta_min 3.142
_exptl_absorpt_coefficient_mu 1.032
_exptl_absorpt_correction_T_max 0.7453
_exptl_absorpt_correction_T_min 0.5782
_exptl_absorpt_correction_type multi-scan
_exptl_absorpt_process_details
;
SADABS-2004/1. Bruker AXS Inc., Madison, Wisconsin, USA, 2004
;
_exptl_crystal_colour colorless
_exptl_crystal_density_diffrn 1.414
_exptl_crystal_description block
_exptl_crystal_F_000 956
_exptl_crystal_size_max 0.3
_exptl_crystal_size_mid 0.2
_exptl_crystal_size_min 0.1
_refine_diff_density_max 0.540
_refine_diff_density_min -1.263
_refine_diff_density_rms 0.075
_refine_ls_extinction_method none
_refine_ls_goodness_of_fit_ref 0.998
_refine_ls_hydrogen_treatment constr
_refine_ls_matrix_type full
_refine_ls_number_parameters 241
_refine_ls_number_reflns 5152
_refine_ls_number_restraints 0
_refine_ls_restrained_S_all 0.998
_refine_ls_R_factor_all 0.0747
_refine_ls_R_factor_gt 0.0452
_refine_ls_shift/su_max 0.000
_refine_ls_shift/su_mean 0.000
_refine_ls_structure_factor_coef Fsqd
_refine_ls_weighting_details 'w=1/[\s^2^(Fo^2^)+(0.0310P)^2^+2.5918P] where P=(Fo^2^+2Fc^2^)/3'
_refine_ls_weighting_scheme calc
_refine_ls_wR_factor_gt 0.0851
_refine_ls_wR_factor_ref 0.1003
_reflns_Friedel_coverage 0.000
_reflns_number_gt 3697
_reflns_number_total 5152
_reflns_threshold_expression 'I > 2\s(I)'
_cod_data_source_file d3cc03752e2.cif
_cod_data_source_block c
_cod_original_cell_volume 2203.2(6)
_cod_original_sg_symbol_H-M 'P 21/c'
_cod_database_code 7132072
_shelx_shelxl_version_number 2014/7
_shelx_space_group_comment
;
The symmetry employed for this shelxl refinement is uniquely defined
by the following loop, which should always be used as a source of
symmetry information in preference to the above space-group names.
They are only intended as comments.
;

loop_
_space_group_symop_operation_xyz
'x, y, z'
'-x, y+1/2, -z+1/2'
'-x, -y, -z'
'x, -y-1/2, z-1/2'

loop_
_atom_site_label
_atom_site_type_symbol
_atom_site_fract_x
_atom_site_fract_y
_atom_site_fract_z
_atom_site_U_iso_or_equiv
_atom_site_adp_type
_atom_site_occupancy
_atom_site_site_symmetry_order
_atom_site_calc_flag
_atom_site_refinement_flags_posn
_atom_site_refinement_flags_adp
_atom_site_refinement_flags_occupancy
_atom_site_disorder_assembly
_atom_site_disorder_group
Sb Sb 1.0000 0.5000 0.5000 0.05038(12) Uani 1 2 d S . P . .
Cl1 Cl 0.75929(9) 0.45157(5) 0.37487(7) 0.0519(2) Uani 1 1 d . . . . .
Cl2 Cl 0.88450(10) 0.55665(6) 0.62990(8) 0.0603(3) Uani 1 1 d . . . . .
Cl3 Cl 1.02594(18) 0.38159(9) 0.56845(14) 0.0449(4) Uani 0.5 1 d . . P . .
P P 0.47211(9) 0.22046(5) 0.33405(7) 0.0373(2) Uani 1 1 d . . . . .
C1 C 0.3068(3) 0.18589(19) 0.3402(3) 0.0404(8) Uani 1 1 d . . . . .
C2 C 0.2240(4) 0.2372(2) 0.3745(3) 0.0564(10) Uani 1 1 d . . . . .
H2 H 0.2529 0.2892 0.3911 0.068 Uiso 1 1 calc R U . . .
C3 C 0.0992(4) 0.2112(3) 0.3839(4) 0.0711(13) Uani 1 1 d . . . . .
H3 H 0.0440 0.2453 0.4075 0.085 Uiso 1 1 calc R U . . .
C4 C 0.0566(4) 0.1351(3) 0.3586(3) 0.0682(12) Uani 1 1 d . . . . .
H4 H -0.0278 0.1177 0.3653 0.082 Uiso 1 1 calc R U . . .
C5 C 0.1360(4) 0.0837(3) 0.3236(3) 0.0608(11) Uani 1 1 d . . . . .
H5 H 0.1053 0.0321 0.3060 0.073 Uiso 1 1 calc R U . . .
C6 C 0.2618(4) 0.1091(2) 0.3145(3) 0.0500(9) Uani 1 1 d . . . . .
H6 H 0.3164 0.0745 0.2911 0.060 Uiso 1 1 calc R U . . .
C7 C 0.6063(4) 0.2005(2) 0.4547(3) 0.0444(8) Uani 1 1 d . . . . .
C8 C 0.5847(5) 0.1420(3) 0.5179(3) 0.0665(11) Uani 1 1 d . . . . .
H8 H 0.4988 0.1156 0.4990 0.080 Uiso 1 1 calc R U . . .
C9 C 0.6877(6) 0.1224(3) 0.6078(4) 0.0859(15) Uani 1 1 d . . . . .
H9 H 0.6717 0.0829 0.6498 0.103 Uiso 1 1 calc R U . . .
C10 C 0.8122(6) 0.1602(3) 0.6355(4) 0.0861(16) Uani 1 1 d . . . . .
H10 H 0.8826 0.1460 0.6963 0.103 Uiso 1 1 calc R U . . .
C11 C 0.8370(5) 0.2194(3) 0.5754(4) 0.0828(15) Uani 1 1 d . . . . .
H11 H 0.9236 0.2453 0.5956 0.099 Uiso 1 1 calc R U . . .
C12 C 0.7325(4) 0.2408(2) 0.4842(3) 0.0617(11) Uani 1 1 d . . . . .
H12 H 0.7477 0.2816 0.4437 0.074 Uiso 1 1 calc R U . . .
C13 C 0.5163(3) 0.16994(18) 0.2343(2) 0.0361(7) Uani 1 1 d . . . . .
C14 C 0.6568(4) 0.1579(2) 0.2451(3) 0.0493(9) Uani 1 1 d . . . . .
H14 H 0.7272 0.1746 0.3045 0.059 Uiso 1 1 calc R U . . .
C15 C 0.6916(4) 0.1213(2) 0.1680(3) 0.0562(10) Uani 1 1 d . . . . .
H15 H 0.7860 0.1143 0.1748 0.067 Uiso 1 1 calc R U . . .
C16 C 0.5900(4) 0.0950(2) 0.0817(3) 0.0508(9) Uani 1 1 d . . . . .
H16 H 0.6150 0.0689 0.0307 0.061 Uiso 1 1 calc R U . . .
C17 C 0.4511(4) 0.1071(2) 0.0698(3) 0.0493(9) Uani 1 1 d . . . . .
H17 H 0.3817 0.0895 0.0104 0.059 Uiso 1 1 calc R U . . .
C18 C 0.4134(4) 0.1453(2) 0.1456(3) 0.0449(8) Uani 1 1 d . . . . .
H18 H 0.3189 0.1543 0.1368 0.054 Uiso 1 1 calc R U . . .
C19 C 0.4625(4) 0.32470(19) 0.3086(3) 0.0456(8) Uani 1 1 d . . . . .
H19A H 0.4431 0.3516 0.3648 0.055 Uiso 1 1 calc R U . . .
H19B H 0.5539 0.3426 0.3080 0.055 Uiso 1 1 calc R U . . .
C20 C 0.3528(4) 0.3491(2) 0.2087(3) 0.0528(9) Uani 1 1 d . . . . .
H20A H 0.2609 0.3307 0.2077 0.063 Uiso 1 1 calc R U . . .
H20B H 0.3735 0.3246 0.1515 0.063 Uiso 1 1 calc R U . . .
C21 C 0.3493(5) 0.4381(2) 0.1958(3) 0.0667(12) Uani 1 1 d . . . . .
H21A H 0.3361 0.4622 0.2560 0.080 Uiso 1 1 calc R U . . .
H21B H 0.4397 0.4555 0.1927 0.080 Uiso 1 1 calc R U . . .
C22 C 0.2377(7) 0.4665(3) 0.1032(4) 0.109(2) Uani 1 1 d . . . . .
H22A H 0.2418 0.5231 0.1000 0.130 Uiso 1 1 calc R U . . .
H22B H 0.2512 0.4441 0.0429 0.130 Uiso 1 1 calc R U . . .
H22C H 0.1475 0.4507 0.1063 0.130 Uiso 1 1 calc R U . . .

loop_
_atom_site_aniso_label
_atom_site_aniso_U_11
_atom_site_aniso_U_22
_atom_site_aniso_U_33
_atom_site_aniso_U_23
_atom_site_aniso_U_13
_atom_site_aniso_U_12
Sb 0.03205(17) 0.04254(19) 0.0765(3) -0.02283(19) 0.01786(16) -0.00823(14)
Cl1 0.0402(5) 0.0573(5) 0.0560(6) -0.0029(5) 0.0127(4) -0.0132(4)
Cl2 0.0463(5) 0.0654(6) 0.0693(7) -0.0096(5) 0.0191(5) 0.0065(4)
Cl3 0.0444(9) 0.0380(8) 0.0493(10) 0.0102(8) 0.0115(8) -0.0034(7)
P 0.0368(4) 0.0380(4) 0.0373(5) -0.0028(4) 0.0125(4) -0.0020(4)
C1 0.0402(18) 0.0418(18) 0.0406(19) -0.0045(16) 0.0154(15) -0.0052(14)
C2 0.055(2) 0.052(2) 0.069(3) -0.007(2) 0.029(2) -0.0001(18)
C3 0.056(3) 0.078(3) 0.092(4) 0.001(3) 0.041(3) 0.008(2)
C4 0.040(2) 0.093(3) 0.075(3) 0.008(3) 0.024(2) -0.007(2)
C5 0.063(3) 0.065(3) 0.055(2) -0.002(2) 0.021(2) -0.027(2)
C6 0.058(2) 0.048(2) 0.049(2) -0.0043(18) 0.0244(19) -0.0083(17)
C7 0.047(2) 0.048(2) 0.0379(19) -0.0031(17) 0.0131(16) 0.0073(16)
C8 0.066(3) 0.079(3) 0.054(3) 0.017(2) 0.019(2) 0.008(2)
C9 0.086(4) 0.105(4) 0.062(3) 0.027(3) 0.018(3) 0.021(3)
C10 0.095(4) 0.098(4) 0.048(3) 0.002(3) 0.001(3) 0.034(3)
C11 0.060(3) 0.089(4) 0.076(3) -0.017(3) -0.009(2) 0.004(3)
C12 0.057(2) 0.064(3) 0.053(2) -0.006(2) 0.003(2) -0.002(2)
C13 0.0402(17) 0.0351(16) 0.0336(18) 0.0022(14) 0.0132(14) -0.0020(13)
C14 0.0402(19) 0.062(2) 0.044(2) -0.0071(18) 0.0114(16) 0.0024(17)
C15 0.047(2) 0.074(3) 0.051(2) 0.000(2) 0.0202(19) 0.0110(19)
C16 0.067(3) 0.051(2) 0.041(2) -0.0005(18) 0.0268(19) 0.0054(19)
C17 0.060(2) 0.053(2) 0.0341(19) -0.0039(17) 0.0141(17) -0.0109(18)
C18 0.0398(18) 0.053(2) 0.043(2) 0.0003(17) 0.0147(16) -0.0051(16)
C19 0.050(2) 0.0391(18) 0.048(2) -0.0032(17) 0.0154(17) -0.0059(15)
C20 0.059(2) 0.048(2) 0.047(2) 0.0043(18) 0.0121(19) 0.0039(18)
C21 0.086(3) 0.054(2) 0.060(3) 0.007(2) 0.023(2) 0.017(2)
C22 0.148(6) 0.077(3) 0.078(4) 0.008(3) 0.007(4) 0.024(4)

loop_
_atom_type_symbol
_atom_type_description
_atom_type_scat_dispersion_real
_atom_type_scat_dispersion_imag
_atom_type_scat_source
C C 0.0033 0.0016 'International Tables Vol C Tables 4.2.6.8 and 6.1.1.4'
H H 0.0000 0.0000 'International Tables Vol C Tables 4.2.6.8 and 6.1.1.4'
P P 0.1023 0.0942 'International Tables Vol C Tables 4.2.6.8 and 6.1.1.4'
Sb Sb -0.5866 1.5461 'International Tables Vol C Tables 4.2.6.8 and 6.1.1.4'
Cl Cl 0.1484 0.1585 'International Tables Vol C Tables 4.2.6.8 and 6.1.1.4'

loop_
_geom_angle_atom_site_label_1
_geom_angle_atom_site_label_2
_geom_angle_atom_site_label_3
_geom_angle
_geom_angle_site_symmetry_1
_geom_angle_site_symmetry_3
_geom_angle_publ_flag
Cl3 Sb Cl3 180.00(9) . 3_766 ?
Cl3 Sb Cl1 87.07(5) . . ?
Cl3 Sb Cl1 92.93(5) 3_766 . ?
Cl3 Sb Cl1 92.93(5) . 3_766 ?
Cl3 Sb Cl1 87.07(5) 3_766 3_766 ?
Cl1 Sb Cl1 180.0 . 3_766 ?
Cl3 Sb Cl2 93.35(5) . . ?
Cl3 Sb Cl2 86.65(5) 3_766 . ?
Cl1 Sb Cl2 92.33(3) . . ?
Cl1 Sb Cl2 87.67(3) 3_766 . ?
Cl3 Sb Cl2 86.66(5) . 3_766 ?
Cl3 Sb Cl2 93.34(5) 3_766 3_766 ?
Cl1 Sb Cl2 87.67(3) . 3_766 ?
Cl1 Sb Cl2 92.33(3) 3_766 3_766 ?
Cl2 Sb Cl2 180.0 . 3_766 ?
C1 P C7 108.82(17) . . ?
C1 P C13 110.43(15) . . ?
C7 P C13 108.51(15) . . ?
C1 P C19 109.82(16) . . ?
C7 P C19 109.94(17) . . ?
C13 P C19 109.30(16) . . ?
C6 C1 C2 119.4(3) . . ?
C6 C1 P 121.7(3) . . ?
C2 C1 P 118.8(3) . . ?
C3 C2 C1 120.0(4) . . ?
C3 C2 H2 120.0 . . ?
C1 C2 H2 120.0 . . ?
C4 C3 C2 119.8(4) . . ?
C4 C3 H3 120.1 . . ?
C2 C3 H3 120.1 . . ?
C5 C4 C3 121.1(4) . . ?
C5 C4 H4 119.5 . . ?
C3 C4 H4 119.5 . . ?
C4 C5 C6 119.5(4) . . ?
C4 C5 H5 120.2 . . ?
C6 C5 H5 120.2 . . ?
C1 C6 C5 120.1(4) . . ?
C1 C6 H6 119.9 . . ?
C5 C6 H6 119.9 . . ?
C12 C7 C8 119.3(4) . . ?
C12 C7 P 121.3(3) . . ?
C8 C7 P 119.4(3) . . ?
C9 C8 C7 120.9(5) . . ?
C9 C8 H8 119.5 . . ?
C7 C8 H8 119.5 . . ?
C10 C9 C8 119.8(5) . . ?
C10 C9 H9 120.1 . . ?
C8 C9 H9 120.1 . . ?
C9 C10 C11 120.9(5) . . ?
C9 C10 H10 119.5 . . ?
C11 C10 H10 119.5 . . ?
C10 C11 C12 119.9(5) . . ?
C10 C11 H11 120.1 . . ?
C12 C11 H11 120.1 . . ?
C7 C12 C11 119.0(4) . . ?
C7 C12 H12 120.5 . . ?
C11 C12 H12 120.5 . . ?
C18 C13 C14 119.4(3) . . ?
C18 C13 P 121.2(3) . . ?
C14 C13 P 119.3(3) . . ?
C15 C14 C13 119.7(3) . . ?
C15 C14 H14 120.1 . . ?
C13 C14 H14 120.1 . . ?
C16 C15 C14 120.8(4) . . ?
C16 C15 H15 119.6 . . ?
C14 C15 H15 119.6 . . ?
C15 C16 C17 120.0(3) . . ?
C15 C16 H16 120.0 . . ?
C17 C16 H16 120.0 . . ?
C16 C17 C18 120.2(3) . . ?
C16 C17 H17 119.9 . . ?
C18 C17 H17 119.9 . . ?
C13 C18 C17 119.8(3) . . ?
C13 C18 H18 120.1 . . ?
C17 C18 H18 120.1 . . ?
C20 C19 P 115.0(2) . . ?
C20 C19 H19A 108.5 . . ?
P C19 H19A 108.5 . . ?
C20 C19 H19B 108.5 . . ?
P C19 H19B 108.5 . . ?
H19A C19 H19B 107.5 . . ?
C19 C20 C21 111.2(3) . . ?
C19 C20 H20A 109.4 . . ?
C21 C20 H20A 109.4 . . ?
C19 C20 H20B 109.4 . . ?
C21 C20 H20B 109.4 . . ?
H20A C20 H20B 108.0 . . ?
C22 C21 C20 114.0(4) . . ?
C22 C21 H21A 108.7 . . ?
C20 C21 H21A 108.7 . . ?
C22 C21 H21B 108.7 . . ?
C20 C21 H21B 108.7 . . ?
H21A C21 H21B 107.6 . . ?
C21 C22 H22A 109.5 . . ?
C21 C22 H22B 109.5 . . ?
H22A C22 H22B 109.5 . . ?
C21 C22 H22C 109.5 . . ?
H22A C22 H22C 109.5 . . ?
H22B C22 H22C 109.5 . . ?

loop_
_geom_bond_atom_site_label_1
_geom_bond_atom_site_label_2
_geom_bond_distance
_geom_bond_site_symmetry_2
_geom_bond_publ_flag
Sb Cl3 2.1900(16) . ?
Sb Cl3 2.1900(16) 3_766 ?
Sb Cl1 2.5947(10) . ?
Sb Cl1 2.5947(10) 3_766 ?
Sb Cl2 2.6113(10) . ?
Sb Cl2 2.6113(10) 3_766 ?
P C1 1.790(3) . ?
P C7 1.790(4) . ?
P C13 1.791(3) . ?
P C19 1.793(3) . ?
C1 C6 1.381(5) . ?
C1 C2 1.388(5) . ?
C2 C3 1.376(5) . ?
C2 H2 0.9300 . ?
C3 C4 1.364(6) . ?
C3 H3 0.9300 . ?
C4 C5 1.370(6) . ?
C4 H4 0.9300 . ?
C5 C6 1.379(5) . ?
C5 H5 0.9300 . ?
C6 H6 0.9300 . ?
C7 C12 1.377(5) . ?
C7 C8 1.380(5) . ?
C8 C9 1.366(6) . ?
C8 H8 0.9300 . ?
C9 C10 1.344(7) . ?
C9 H9 0.9300 . ?
C10 C11 1.372(7) . ?
C10 H10 0.9300 . ?
C11 C12 1.391(6) . ?
C11 H11 0.9300 . ?
C12 H12 0.9300 . ?
C13 C18 1.377(4) . ?
C13 C14 1.386(4) . ?
C14 C15 1.368(5) . ?
C14 H14 0.9300 . ?
C15 C16 1.359(5) . ?
C15 H15 0.9300 . ?
C16 C17 1.366(5) . ?
C16 H16 0.9300 . ?
C17 C18 1.380(5) . ?
C17 H17 0.9300 . ?
C18 H18 0.9300 . ?
C19 C20 1.507(5) . ?
C19 H19A 0.9700 . ?
C19 H19B 0.9700 . ?
C20 C21 1.513(5) . ?
C20 H20A 0.9700 . ?
C20 H20B 0.9700 . ?
C21 C22 1.470(6) . ?
C21 H21A 0.9700 . ?
C21 H21B 0.9700 . ?
C22 H22A 0.9600 . ?
C22 H22B 0.9600 . ?
C22 H22C 0.9600 . ?
